data_7713972
loop_
_publ_author_name
'Pandey, Dilip'
'Singh, Gopal'
'Mishra, Shivendu'
'Viau, Lydie'
'Knorr, Michael'
'Raghuvanshi, Abhinav'

_publ_section_title
;
 Solvatochromic behaviour of cyclic dithioether-functionalized
 triphenylamine ligands and their mechano-responsive Cu(I) coordination
 polymers
;
_journal_name_full 'Dalton Transactions'
_journal_paper_doi 10.1039/D3DT02226A
_journal_year 2023
_chemical_formula_moiety 'C26 H27 Cl Cu N S4'
_chemical_formula_sum 'C26 H27 Cl Cu N S4'
_chemical_formula_weight 580.71
_space_group_crystal_system monoclinic
_space_group_IT_number 14
_space_group_name_Hall '-P 2yn'
_space_group_name_H-M_alt 'P 1 21/n 1'
_atom_sites_solution_hydrogens geom
_atom_sites_solution_primary iterative
_audit_creation_date 2023-04-12
_audit_creation_method
;
Olex2 1.5
(compiled 2022.04.07 svn.rca3783a0 for OlexSys, GUI svn.r6498)
;
_audit_update_record
;
2023-06-14 deposited with the CCDC.	2023-09-19 downloaded from the CCDC.
;
_cell_angle_alpha 90
_cell_angle_beta 96.520(2)
_cell_angle_gamma 90
_cell_formula_units_Z 4
_cell_length_a 10.1508(3)
_cell_length_b 10.0144(3)
_cell_length_c 25.8556(6)
_cell_measurement_reflns_used 4953
_cell_measurement_temperature 293(2)
_cell_measurement_theta_max 26.6630
_cell_measurement_theta_min 3.1210
_cell_volume 2611.33(13)
_computing_cell_refinement 'CrysAlisPro 1.171.41.115a (Rigaku OD, 2021)'
_computing_data_collection 'CrysAlisPro 1.171.41.115a (Rigaku OD, 2021)'
_computing_data_reduction 'CrysAlisPro 1.171.41.115a (Rigaku OD, 2021)'
_computing_molecular_graphics 'Olex2 1.5 (Dolomanov et al., 2009)'
_computing_publication_material 'Olex2 1.5 (Dolomanov et al., 2009)'
_computing_structure_refinement 'SHELXL 2018/3 (Sheldrick, 2015)'
_computing_structure_solution 'olex2.solve 1.5 (Bourhis et al., 2015)'
_diffrn_ambient_temperature 293(2)
_diffrn_detector_area_resol_mean 16.0309
_diffrn_detector_type Eos
_diffrn_measured_fraction_theta_full 0.998
_diffrn_measured_fraction_theta_max 0.998
_diffrn_measurement_details
;
List of Runs (angles in degrees, time in seconds):

  # Type    Start    End  Width  t~exp~   \w     \q     \k     \f   Frames
#--------------------------------------------------------------------------
  1  \w      8.00  34.00   1.00   20.00    --   18.01-134.00 128.00   26
  2  \w     49.00  81.00   1.00   20.00    --   18.01-134.00 128.00   32
  3  \w     21.00  46.00   1.00   20.00    --   18.01-135.00 -51.00   25
  4  \w    -77.00 -43.00   1.00   20.00    --  -19.26 134.00-164.00   34
  5  \w    -54.00  83.00   1.00   20.00    --   18.01   0.00 120.00  137
  6  \w     41.00  94.00   1.00   20.00    --   18.01 178.00-120.00   53
  7  \w     36.00  93.00   1.00   20.00    --   18.01 178.00  60.00   57
  8  \w    -80.00 -29.00   1.00   20.00    --  -19.26 -57.00 -90.00   51
  9  \w    -80.00 -55.00   1.00   20.00    --  -19.26 135.00  14.00   25
;
_diffrn_measurement_device 'four-circle diffractometer'
_diffrn_measurement_device_type 'SuperNova, Dual, Cu at home/near, Eos'
_diffrn_measurement_method '\w scans'
_diffrn_radiation_type MoK\a
_diffrn_radiation_wavelength 0.71073
_diffrn_reflns_av_R_equivalents 0.0554
_diffrn_reflns_av_unetI/netI 0.0524
_diffrn_reflns_Laue_measured_fraction_full 0.998
_diffrn_reflns_Laue_measured_fraction_max 0.998
_diffrn_reflns_limit_h_max 12
_diffrn_reflns_limit_h_min -9
_diffrn_reflns_limit_k_max 11
_diffrn_reflns_limit_k_min -11
_diffrn_reflns_limit_l_max 30
_diffrn_reflns_limit_l_min -30
_diffrn_reflns_number 18333
_diffrn_reflns_point_group_measured_fraction_full 0.998
_diffrn_reflns_point_group_measured_fraction_max 0.998
_diffrn_reflns_theta_full 24.997
_diffrn_reflns_theta_max 24.997
_diffrn_reflns_theta_min 2.912
_exptl_absorpt_coefficient_mu 1.275
_exptl_absorpt_correction_T_max 1.00000
_exptl_absorpt_correction_T_min 0.66666
_exptl_absorpt_correction_type multi-scan
_exptl_absorpt_process_details
;
CrysAlisPro 1.171.41.115a (Rigaku Oxford Diffraction, 2021)
Empirical absorption correction using spherical harmonics,
implemented in SCALE3 ABSPACK scaling algorithm.
;
_exptl_crystal_colour 'light brown'
_exptl_crystal_colour_modifier light
_exptl_crystal_colour_primary brown
_exptl_crystal_density_diffrn 1.477
_exptl_crystal_description block
_exptl_crystal_F_000 1200
_exptl_crystal_size_max 0.26
_exptl_crystal_size_mid 0.22
_exptl_crystal_size_min 0.19
_refine_diff_density_max 0.811
_refine_diff_density_min -0.678
_refine_diff_density_rms 0.067
_refine_ls_extinction_method none
_refine_ls_goodness_of_fit_ref 1.099
_refine_ls_hydrogen_treatment constr
_refine_ls_matrix_type full
_refine_ls_number_parameters 353
_refine_ls_number_reflns 4573
_refine_ls_number_restraints 53
_refine_ls_restrained_S_all 1.181
_refine_ls_R_factor_all 0.0923
_refine_ls_R_factor_gt 0.0600
_refine_ls_shift/su_max 0.000
_refine_ls_shift/su_mean 0.000
_refine_ls_structure_factor_coef Fsqd
_refine_ls_weighting_details 'w=1/[\s^2^(Fo^2^)+(0.0850P)^2^+0.9541P] where P=(Fo^2^+2Fc^2^)/3'
_refine_ls_weighting_scheme calc
_refine_ls_wR_factor_gt 0.1643
_refine_ls_wR_factor_ref 0.1843
_reflns_Friedel_coverage 0.000
_reflns_number_gt 3036
_reflns_number_total 4573
_reflns_threshold_expression 'I > 2\s(I)'
_cod_data_source_file d3dt02226a2.cif
_cod_data_source_block ar106
_cod_database_code 7713972
_shelx_shelxl_version_number 2018/3
_shelx_space_group_comment
;
The symmetry employed for this shelxl refinement is uniquely defined
by the following loop, which should always be used as a source of
symmetry information in preference to the above space-group names.
They are only intended as comments.
;
_shelx_estimated_absorpt_t_max 0.794
_shelx_estimated_absorpt_t_min 0.733
_olex2_refinement_description
;
1. Fixed Uiso
 At 1.2 times of:
  All C(H) groups, All C(H,H) groups, All C(H,H,H,H) groups
2. Restrained distances
 C19-S1
 1.7 with sigma of 0.02
 C23-C24 \\sim C23-C24A
 with sigma of 0.04
 C23-S3A \\sim C23-S3
 with sigma of 0.02
 S3A-C25A \\sim S3-C25
 with sigma of 0.04
 S3A-C26A \\sim S3-C26
 with sigma of 0.02
 C24-C25A \\sim C24A-C25
 with sigma of 0.02
 C23-C26A \\sim C23-C26
 with sigma of 0.04
 C24-C26A \\sim C24A-C26
 with sigma of 0.04
 C25A-C26A \\sim C25-C26
 with sigma of 0.02
 Cu1-Cl1A \\sim Cu1-Cl1
 with sigma of 0.02
 Cu1-S1A \\sim Cu1-S1
 with sigma of 0.02
 S1A-C19 \\sim S1-C19
 with sigma of 0.02
 S1A-C22 \\sim S1-C22
 with sigma of 0.02
3. Rigid body (RIGU) restrains
 S3, C23, C24A, C25, C26
 with sigma for 1-2 distances of 0.004 and sigma for 1-3 distances of 0.004
 S3A, C23, C24, C25A, C26A
 with sigma for 1-2 distances of 0.004 and sigma for 1-3 distances of 0.004
 Cu1, Cl1A
 with sigma for 1-2 distances of 0.004 and sigma for 1-3 distances of 0.004
 Cu1, Cl1
 with sigma for 1-2 distances of 0.004 and sigma for 1-3 distances of 0.004
 S4
 with sigma for 1-2 distances of 0.004 and sigma for 1-3 distances of 0.004
 S1A
 with sigma for 1-2 distances of 0.004 and sigma for 1-3 distances of 0.004
 S1
 with sigma for 1-2 distances of 0.004 and sigma for 1-3 distances of 0.004
4. Others
 Sof(Cl1)=1-FVAR(1)
 Sof(Cl1A)=FVAR(1)
 Fixed Sof: S1(0.1) S1A(0.9) S3(0.5) S3A(0.5) H22A(0.9) H22B(0.9) H22C(0.1)
 H22D(0.1) H23(0.5) H23A(0.5) C24(0.5) H24A(0.5) H24B(0.5) C24A(0.5) H24C(0.5)
 H24D(0.5) C25(0.5) H25C(0.5) H25D(0.5) C25A(0.5) H25A(0.5) H25B(0.5) C26(0.5)
 H26C(0.5) H26D(0.5) C26A(0.5) H26A(0.5) H26B(0.5)
5.a Ternary CH refined with riding coordinates:
 C19(H19), C23(H23), C23(H23A)
5.b Secondary CH2 refined with riding coordinates:
 C20(H20A,H20B), C21(H21A,H21B), C22(H22A,H22B), C22(H22C,H22D), C24(H24A,
 H24B), C24A(H24C,H24D), C25(H25C,H25D), C25A(H25A,H25B), C26(H26C,H26D),
 C26A(H26A,H26B)
5.c Aromatic/amide H refined with riding coordinates:
 C2(H2), C3(H3), C5(H5), C6(H6), C8(H8), C9(H9), C10(H10), C11(H11), C12(H12),
 C14(H14), C15(H15), C17(H17), C18(H18)
;
_olex2_submission_special_instructions 'No special instructions were received'
_oxdiff_exptl_absorpt_empirical_details
;
Empirical correction (ABSPACK) includes:
- Absorption correction using spherical harmonics
- Frame scaling
;

loop_
_space_group_symop_operation_xyz
'x, y, z'
'-x+1/2, y+1/2, -z+1/2'
'-x, -y, -z'
'x-1/2, -y-1/2, z-1/2'

loop_
_atom_site_label
_atom_site_type_symbol
_atom_site_fract_x
_atom_site_fract_y
_atom_site_fract_z
_atom_site_U_iso_or_equiv
_atom_site_adp_type
_atom_site_occupancy
_atom_site_site_symmetry_order
_atom_site_calc_flag
_atom_site_refinement_flags_posn
_atom_site_refinement_flags_adp
_atom_site_refinement_flags_occupancy
_atom_site_disorder_assembly
_atom_site_disorder_group
Cu1 Cu 0.60761(8) 0.50382(7) 0.54257(3) 0.0891(3) Uani 1 1 d D . . . .
Cl1 Cl 0.4381(4) 0.3854(4) 0.54846(9) 0.0681(13) Uani 0.463(6) 1 d D . P A 1
Cl1A Cl 0.3630(3) 0.4575(4) 0.53968(9) 0.0715(13) Uani 0.537(6) 1 d D . P A 2
S1 S 0.7435(10) 0.5947(10) 0.6094(3) 0.053(3) Uani 0.1 1 d D . P A 1
S1A S 0.67242(14) 0.68763(14) 0.59041(5) 0.0633(4) Uani 0.9 1 d D . P A 2
S2 S 0.76657(13) 0.77534(14) 0.70010(5) 0.0727(4) Uani 1 1 d . . . . .
S3 S -0.3288(2) 0.2748(2) 0.56255(8) 0.0555(6) Uani 0.5 1 d D . P B 2
S3A S -0.2227(2) 0.3710(2) 0.50739(8) 0.0589(6) Uani 0.5 1 d D . P B 1
S4 S -0.09385(15) 0.11170(15) 0.53008(6) 0.0850(5) Uani 1 1 d . . . . .
N009 N 0.1849(4) 0.4976(4) 0.71576(14) 0.0566(9) Uani 1 1 d . . . . .
C1 C 0.3134(4) 0.5369(4) 0.70224(15) 0.0492(10) Uani 1 1 d . . . . .
C2 C 0.3395(5) 0.6686(5) 0.69194(16) 0.0577(11) Uani 1 1 d . . . . .
H2 H 0.275404 0.734019 0.694262 0.069 Uiso 1 1 calc R U . . .
C3 C 0.4633(5) 0.7017(5) 0.67806(16) 0.0595(12) Uani 1 1 d . . . . .
H3 H 0.481498 0.790349 0.670839 0.071 Uiso 1 1 calc R U . . .
C4 C 0.5612(4) 0.6056(5) 0.67464(15) 0.0524(10) Uani 1 1 d . . . . .
C5 C 0.5319(5) 0.4765(5) 0.68491(18) 0.0607(12) Uani 1 1 d . . . . .
H5 H 0.595555 0.410800 0.682374 0.073 Uiso 1 1 calc R U . . .
C6 C 0.4100(5) 0.4413(5) 0.69898(17) 0.0581(11) Uani 1 1 d . . . . .
H6 H 0.392539 0.352562 0.706347 0.070 Uiso 1 1 calc R U . . .
C7 C 0.1506(5) 0.5383(4) 0.76526(16) 0.0518(10) Uani 1 1 d . . . . .
C8 C 0.2515(5) 0.5643(5) 0.80492(16) 0.0610(12) Uani 1 1 d . . . . .
H8 H 0.339279 0.550795 0.799071 0.073 Uiso 1 1 calc R U . . .
C9 C 0.2237(6) 0.6096(5) 0.85263(19) 0.0761(14) Uani 1 1 d . . . . .
H9 H 0.292463 0.629263 0.878429 0.091 Uiso 1 1 calc R U . . .
C10 C 0.0965(8) 0.6258(5) 0.8621(2) 0.0855(18) Uani 1 1 d . . . . .
H10 H 0.077937 0.654487 0.894698 0.103 Uiso 1 1 calc R U . . .
C11 C -0.0048(6) 0.6002(5) 0.8241(2) 0.0758(15) Uani 1 1 d . . . . .
H11 H -0.092058 0.611205 0.831028 0.091 Uiso 1 1 calc R U . . .
C12 C 0.0215(5) 0.5578(4) 0.77523(19) 0.0619(12) Uani 1 1 d . . . . .
H12 H -0.047919 0.542640 0.749215 0.074 Uiso 1 1 calc R U . . .
C13 C 0.0978(4) 0.4355(4) 0.67645(16) 0.0514(10) Uani 1 1 d . . . . .
C14 C -0.0031(5) 0.3507(4) 0.68724(17) 0.0591(11) Uani 1 1 d . . . . .
H14 H -0.014091 0.330584 0.721607 0.071 Uiso 1 1 calc R U . . .
C15 C -0.0875(5) 0.2958(5) 0.64740(17) 0.0634(12) Uani 1 1 d . . . . .
H15 H -0.156108 0.240892 0.655532 0.076 Uiso 1 1 calc R U . . .
C16 C -0.0735(4) 0.3199(5) 0.59592(18) 0.0613(12) Uani 1 1 d . . . . .
C17 C 0.0316(5) 0.3975(5) 0.58529(17) 0.0677(13) Uani 1 1 d . . . . .
H17 H 0.046507 0.410943 0.550843 0.081 Uiso 1 1 calc R U . . .
C18 C 0.1151(5) 0.4558(5) 0.62432(17) 0.0614(12) Uani 1 1 d . . . . .
H18 H 0.184257 0.509591 0.615864 0.074 Uiso 1 1 calc R U . . .
C19 C 0.6942(5) 0.6424(5) 0.65876(16) 0.0601(11) Uani 1 1 d D . . . .
H19 H 0.752390 0.564145 0.663228 0.072 Uiso 1 1 calc R U . A 2
C20 C 0.9209(6) 0.7953(7) 0.6721(2) 0.103(2) Uani 1 1 d . . . . .
H20A H 0.971553 0.865662 0.690954 0.123 Uiso 1 1 calc R U . . .
H20B H 0.971432 0.713296 0.677796 0.123 Uiso 1 1 calc R U . . .
C21 C 0.9095(7) 0.8269(7) 0.6167(3) 0.108(2) Uani 1 1 d . . . . .
H21A H 0.997518 0.844383 0.607083 0.129 Uiso 1 1 calc R U . . .
H21B H 0.858178 0.908232 0.610785 0.129 Uiso 1 1 calc R U . . .
C22 C 0.8464(6) 0.7203(6) 0.5818(2) 0.0872(17) Uani 1 1 d D . . . .
H22A H 0.916533 0.673637 0.566737 0.105 Uiso 0.9 1 calc R U P A 1
H22B H 0.792032 0.763927 0.553474 0.105 Uiso 0.9 1 calc R U P A 1
H22C H 0.896461 0.638321 0.588227 0.105 Uiso 0.1 1 calc R U P A 2
H22D H 0.851656 0.746036 0.545955 0.105 Uiso 0.1 1 calc R U P A 2
C23 C -0.1667(5) 0.2605(6) 0.55240(19) 0.0766(15) Uani 1 1 d D . . . .
H23 H -0.244575 0.231121 0.568514 0.092 Uiso 0.5 1 calc R U P B 1
H23A H -0.159513 0.323074 0.523701 0.092 Uiso 0.5 1 calc R U P B 2
C24 C -0.226(2) 0.045(2) 0.4855(9) 0.073(5) Uani 0.5 1 d D . P B 1
H24A H -0.196351 -0.035974 0.469576 0.088 Uiso 0.5 1 calc R U P B 1
H24B H -0.300539 0.021403 0.504263 0.088 Uiso 0.5 1 calc R U P B 1
C24A C -0.221(2) 0.072(2) 0.4739(10) 0.109(11) Uani 0.5 1 d D . P B 2
H24C H -0.221572 0.142037 0.447757 0.131 Uiso 0.5 1 calc R U P B 2
H24D H -0.199103 -0.011450 0.458073 0.131 Uiso 0.5 1 calc R U P B 2
C25 C -0.3627(13) 0.0621(13) 0.4941(5) 0.106(4) Uani 0.5 1 d D . P B 2
H25C H -0.424078 0.018420 0.467922 0.127 Uiso 0.5 1 calc R U P B 2
H25D H -0.356317 0.008475 0.525498 0.127 Uiso 0.5 1 calc R U P B 2
C25A C -0.2718(12) 0.1509(12) 0.4419(4) 0.081(3) Uani 0.5 1 d D . P B 1
H25A H -0.195521 0.179387 0.425225 0.098 Uiso 0.5 1 calc R U P B 1
H25B H -0.334652 0.109834 0.415539 0.098 Uiso 0.5 1 calc R U P B 1
C26 C -0.4129(9) 0.1962(11) 0.5050(4) 0.076(3) Uani 0.5 1 d D . P B 2
H26C H -0.506563 0.189294 0.508965 0.092 Uiso 0.5 1 calc R U P B 2
H26D H -0.404425 0.253184 0.475223 0.092 Uiso 0.5 1 calc R U P B 2
C26A C -0.3342(9) 0.2693(10) 0.4638(3) 0.070(3) Uani 0.5 1 d D . P B 1
H26A H -0.406213 0.238905 0.482448 0.084 Uiso 0.5 1 calc R U P B 1
H26B H -0.372319 0.324859 0.435177 0.084 Uiso 0.5 1 calc R U P B 1

loop_
_atom_site_aniso_label
_atom_site_aniso_U_11
_atom_site_aniso_U_22
_atom_site_aniso_U_33
_atom_site_aniso_U_23
_atom_site_aniso_U_13
_atom_site_aniso_U_12
Cu1 0.0901(6) 0.0978(6) 0.0718(5) -0.0270(3) -0.0241(4) 0.0294(4)
Cl1 0.074(3) 0.080(2) 0.0499(14) 0.0151(12) 0.0069(13) 0.0049(19)
Cl1A 0.061(2) 0.104(3) 0.0516(13) 0.0034(13) 0.0173(12) 0.0000(18)
S1 0.061(7) 0.050(6) 0.049(6) -0.003(5) 0.010(5) 0.010(5)
S1A 0.0694(9) 0.0709(9) 0.0477(7) 0.0031(6) -0.0017(6) 0.0111(7)
S2 0.0646(8) 0.0820(9) 0.0690(8) -0.0188(6) -0.0035(6) -0.0186(7)
S3 0.0470(13) 0.0732(15) 0.0453(11) -0.0030(10) 0.0013(9) -0.0037(11)
S3A 0.0579(14) 0.0663(15) 0.0497(12) -0.0037(10) -0.0061(10) 0.0087(11)
S4 0.0768(10) 0.0800(10) 0.0918(10) -0.0167(7) -0.0185(8) 0.0150(8)
N009 0.046(2) 0.069(2) 0.054(2) -0.0140(17) 0.0025(17) -0.0051(17)
C1 0.046(3) 0.057(3) 0.043(2) -0.0059(18) -0.0016(18) -0.008(2)
C2 0.062(3) 0.054(3) 0.056(3) -0.009(2) 0.004(2) 0.004(2)
C3 0.075(3) 0.049(3) 0.053(2) -0.0032(19) 0.000(2) -0.015(2)
C4 0.053(3) 0.058(3) 0.045(2) -0.0120(19) -0.0002(19) -0.003(2)
C5 0.054(3) 0.062(3) 0.064(3) -0.007(2) 0.001(2) 0.002(2)
C6 0.057(3) 0.052(3) 0.065(3) -0.002(2) 0.002(2) -0.001(2)
C7 0.063(3) 0.043(2) 0.050(2) -0.0013(18) 0.008(2) 0.003(2)
C8 0.071(3) 0.062(3) 0.049(3) 0.001(2) 0.003(2) 0.000(2)
C9 0.099(4) 0.073(3) 0.056(3) 0.001(2) 0.007(3) 0.003(3)
C10 0.136(6) 0.067(4) 0.057(3) 0.003(2) 0.027(4) 0.011(4)
C11 0.088(4) 0.056(3) 0.090(4) 0.006(3) 0.038(3) 0.012(3)
C12 0.065(3) 0.052(3) 0.070(3) 0.002(2) 0.011(2) 0.004(2)
C13 0.043(2) 0.057(3) 0.053(2) -0.0014(19) -0.0025(19) 0.006(2)
C14 0.066(3) 0.058(3) 0.051(2) 0.002(2) -0.001(2) -0.009(2)
C15 0.054(3) 0.070(3) 0.063(3) 0.002(2) -0.005(2) -0.008(2)
C16 0.044(3) 0.072(3) 0.066(3) -0.013(2) -0.005(2) 0.003(2)
C17 0.055(3) 0.099(4) 0.048(2) -0.007(2) 0.004(2) 0.000(3)
C18 0.048(3) 0.082(3) 0.055(3) -0.011(2) 0.006(2) -0.008(2)
C19 0.058(3) 0.066(3) 0.054(2) -0.003(2) -0.003(2) -0.005(2)
C20 0.077(4) 0.117(5) 0.111(5) 0.000(4) -0.005(3) -0.043(4)
C21 0.102(5) 0.106(5) 0.117(5) 0.018(4) 0.022(4) -0.037(4)
C22 0.084(4) 0.106(5) 0.076(4) 0.017(3) 0.028(3) 0.001(3)
C23 0.057(3) 0.097(4) 0.072(3) -0.028(3) -0.009(2) 0.009(3)
C24 0.072(11) 0.068(9) 0.077(9) -0.001(7) -0.006(7) 0.019(7)
C24A 0.106(13) 0.099(18) 0.12(2) -0.073(19) 0.001(12) 0.001(11)
C25 0.093(9) 0.102(8) 0.115(10) -0.031(7) -0.022(7) -0.010(7)
C25A 0.078(8) 0.086(8) 0.073(7) -0.014(5) -0.024(5) 0.021(6)
C26 0.053(6) 0.102(7) 0.068(6) -0.021(5) -0.018(5) -0.008(5)
C26A 0.059(6) 0.087(7) 0.059(5) -0.008(5) -0.017(4) 0.018(5)

loop_
_atom_type_symbol
_atom_type_description
_atom_type_scat_dispersion_real
_atom_type_scat_dispersion_imag
_atom_type_scat_source
C C 0.0033 0.0016 'International Tables Vol C Tables 4.2.6.8 and 6.1.1.4'
H H 0.0000 0.0000 'International Tables Vol C Tables 4.2.6.8 and 6.1.1.4'
Cl Cl 0.1484 0.1585 'International Tables Vol C Tables 4.2.6.8 and 6.1.1.4'
Cu Cu 0.3201 1.2651 'International Tables Vol C Tables 4.2.6.8 and 6.1.1.4'
N N 0.0061 0.0033 'International Tables Vol C Tables 4.2.6.8 and 6.1.1.4'
S S 0.1246 0.1234 'International Tables Vol C Tables 4.2.6.8 and 6.1.1.4'

loop_
_geom_angle_atom_site_label_1
_geom_angle_atom_site_label_2
_geom_angle_atom_site_label_3
_geom_angle
_geom_angle_site_symmetry_1
_geom_angle_site_symmetry_3
_geom_angle_publ_flag
Cl1 Cu1 Cu1 59.55(9) . 3_666 ?
Cl1 Cu1 Cu1 44.48(8) 3_666 3_666 ?
Cl1 Cu1 Cl1 104.04(8) . 3_666 ?
Cl1 Cu1 Cl1A 111.57(10) . 3_666 ?
Cl1 Cu1 S1 126.8(2) . . ?
Cl1 Cu1 S3 69.64(13) . 1_655 ?
Cl1 Cu1 S3A 109.73(13) . 1_655 ?
Cl1A Cu1 Cl1A 104.09(7) 3_666 . ?
Cl1A Cu1 S1A 108.58(9) 3_666 . ?
Cl1A Cu1 S3A 63.81(12) 3_666 1_655 ?
S1 Cu1 Cu1 156.9(3) . 3_666 ?
S1 Cu1 Cl1 123.3(3) . 3_666 ?
S1 Cu1 S3 95.3(3) . 1_655 ?
S1 Cu1 S3A 96.3(3) . 1_655 ?
S1A Cu1 Cl1A 112.88(9) . . ?
S1A Cu1 S3A 118.22(7) . 1_655 ?
S3 Cu1 Cl1A 93.99(11) 1_655 . ?
S3 Cu1 S3A 51.63(8) 1_655 1_655 ?
S3A Cu1 Cu1 101.81(6) 1_655 3_666 ?
S3A Cu1 Cl1 87.47(11) 1_655 3_666 ?
Cu1 Cl1 Cu1 75.96(8) . 3_666 ?
Cu1 Cl1A Cu1 75.91(7) 3_666 . ?
C19 S1 Cu1 122.8(6) . . ?
C19 S1 C22 111.9(6) . . ?
C22 S1 Cu1 107.6(4) . . ?
C19 S1A Cu1 108.89(16) . . ?
C19 S1A C22 98.6(2) . . ?
C22 S1A Cu1 107.6(2) . . ?
C20 S2 C19 99.0(3) . . ?
C23 S3 Cu1 106.6(2) . 1_455 ?
C23 S3 C26 102.2(4) . . ?
C23 S3A Cu1 107.7(2) . 1_455 ?
C23 S3A C26A 101.6(4) . . ?
C26A S3A Cu1 97.0(3) . 1_455 ?
C23 S4 C24 102.3(5) . . ?
C23 S4 C24A 98.8(6) . . ?
C7 N009 C1 117.4(3) . . ?
C13 N009 C1 117.0(3) . . ?
C13 N009 C7 125.2(3) . . ?
C2 C1 N009 120.5(4) . . ?
C2 C1 C6 119.9(4) . . ?
C6 C1 N009 119.6(4) . . ?
C1 C2 H2 120.7 . . ?
C1 C2 C3 118.6(4) . . ?
C3 C2 H2 120.7 . . ?
C2 C3 H3 119.2 . . ?
C2 C3 C4 121.7(4) . . ?
C4 C3 H3 119.2 . . ?
C3 C4 C19 121.2(4) . . ?
C5 C4 C3 118.1(4) . . ?
C5 C4 C19 120.7(4) . . ?
C4 C5 H5 119.4 . . ?
C4 C5 C6 121.3(5) . . ?
C6 C5 H5 119.4 . . ?
C1 C6 H6 119.8 . . ?
C5 C6 C1 120.3(4) . . ?
C5 C6 H6 119.8 . . ?
C8 C7 N009 118.8(4) . . ?
C12 C7 N009 122.9(4) . . ?
C12 C7 C8 118.2(4) . . ?
C7 C8 H8 119.5 . . ?
C9 C8 C7 121.0(5) . . ?
C9 C8 H8 119.5 . . ?
C8 C9 H9 120.0 . . ?
C10 C9 C8 120.0(5) . . ?
C10 C9 H9 120.0 . . ?
C9 C10 H10 119.8 . . ?
C9 C10 C11 120.4(5) . . ?
C11 C10 H10 119.8 . . ?
C10 C11 H11 119.8 . . ?
C10 C11 C12 120.4(5) . . ?
C12 C11 H11 119.8 . . ?
C7 C12 C11 120.0(5) . . ?
C7 C12 H12 120.0 . . ?
C11 C12 H12 120.0 . . ?
C14 C13 N009 122.8(4) . . ?
C14 C13 C18 117.5(4) . . ?
C18 C13 N009 119.6(4) . . ?
C13 C14 H14 119.8 . . ?
C15 C14 C13 120.4(4) . . ?
C15 C14 H14 119.8 . . ?
C14 C15 H15 119.0 . . ?
C16 C15 C14 122.0(4) . . ?
C16 C15 H15 119.0 . . ?
C15 C16 C23 121.9(4) . . ?
C17 C16 C15 117.5(4) . . ?
C17 C16 C23 120.7(4) . . ?
C16 C17 H17 119.2 . . ?
C18 C17 C16 121.5(4) . . ?
C18 C17 H17 119.2 . . ?
C13 C18 H18 119.5 . . ?
C17 C18 C13 120.9(4) . . ?
C17 C18 H18 119.5 . . ?
S1 C19 S2 125.7(5) . . ?
S1 C19 C4 123.5(5) . . ?
S1A C19 H19 108.7 . . ?
S2 C19 S1A 112.8(2) . . ?
S2 C19 H19 108.7 . . ?
C4 C19 S1A 108.3(3) . . ?
C4 C19 S2 109.7(3) . . ?
C4 C19 H19 108.7 . . ?
S2 C20 H20A 108.3 . . ?
S2 C20 H20B 108.3 . . ?
H20A C20 H20B 107.4 . . ?
C21 C20 S2 116.1(5) . . ?
C21 C20 H20A 108.3 . . ?
C21 C20 H20B 108.3 . . ?
C20 C21 H21A 108.6 . . ?
C20 C21 H21B 108.6 . . ?
C20 C21 C22 114.8(5) . . ?
H21A C21 H21B 107.6 . . ?
C22 C21 H21A 108.6 . . ?
C22 C21 H21B 108.6 . . ?
S1 C22 H22A 107.6 . . ?
S1 C22 H22B 107.6 . . ?
S1A C22 H22C 108.7 . . ?
S1A C22 H22D 108.7 . . ?
C21 C22 S1 118.7(5) . . ?
C21 C22 S1A 114.1(4) . . ?
C21 C22 H22A 107.6 . . ?
C21 C22 H22B 107.6 . . ?
C21 C22 H22C 108.7 . . ?
C21 C22 H22D 108.7 . . ?
H22A C22 H22B 107.1 . . ?
H22C C22 H22D 107.6 . . ?
S3 C23 S4 124.2(3) . . ?
S3 C23 H23A 102.7 . . ?
S3A C23 S4 116.8(3) . . ?
S3A C23 H23 105.6 . . ?
S4 C23 H23 105.6 . . ?
S4 C23 H23A 102.7 . . ?
C16 C23 S3 112.8(3) . . ?
C16 C23 S3A 113.4(4) . . ?
C16 C23 S4 108.8(3) . . ?
C16 C23 H23 105.6 . . ?
C16 C23 H23A 102.7 . . ?
S4 C24 H24A 109.7 . . ?
S4 C24 H24B 109.7 . . ?
H24A C24 H24B 108.2 . . ?
C25A C24 S4 110.0(15) . . ?
C25A C24 H24A 109.7 . . ?
C25A C24 H24B 109.7 . . ?
S4 C24A H24C 109.8 . . ?
S4 C24A H24D 109.8 . . ?
H24C C24A H24D 108.3 . . ?
C25 C24A S4 109.2(14) . . ?
C25 C24A H24C 109.8 . . ?
C25 C24A H24D 109.8 . . ?
C24A C25 H25C 109.6 . . ?
C24A C25 H25D 109.6 . . ?
H25C C25 H25D 108.1 . . ?
C26 C25 C24A 110.5(12) . . ?
C26 C25 H25C 109.6 . . ?
C26 C25 H25D 109.6 . . ?
C24 C25A H25A 109.3 . . ?
C24 C25A H25B 109.3 . . ?
H25A C25A H25B 108.0 . . ?
C26A C25A C24 111.6(10) . . ?
C26A C25A H25A 109.3 . . ?
C26A C25A H25B 109.3 . . ?
S3 C26 H26C 108.7 . . ?
S3 C26 H26D 108.7 . . ?
C25 C26 S3 114.4(8) . . ?
C25 C26 H26C 108.7 . . ?
C25 C26 H26D 108.7 . . ?
H26C C26 H26D 107.6 . . ?
S3A C26A H26A 108.5 . . ?
S3A C26A H26B 108.5 . . ?
C25A C26A S3A 114.9(7) . . ?
C25A C26A H26A 108.5 . . ?
C25A C26A H26B 108.5 . . ?
H26A C26A H26B 107.5 . . ?

loop_
_geom_bond_atom_site_label_1
_geom_bond_atom_site_label_2
_geom_bond_distance
_geom_bond_site_symmetry_2
_geom_bond_publ_flag
Cu1 Cu1 2.9209(13) 3_666 ?
Cu1 Cl1 2.596(3) 3_666 ?
Cu1 Cl1 2.110(3) . ?
Cu1 Cl1A 2.215(2) 3_666 ?
Cu1 Cl1A 2.518(3) . ?
Cu1 S1 2.276(10) . ?
Cu1 S1A 2.2730(16) . ?
Cu1 S3 2.422(3) 1_655 ?
Cu1 S3A 2.433(2) 1_655 ?
S1 C19 1.500(9) . ?
S1 C22 1.831(11) . ?
S1A C19 1.813(4) . ?
S1A C22 1.834(6) . ?
S2 C19 1.810(4) . ?
S2 C20 1.810(6) . ?
S3 C23 1.702(5) . ?
S3 C26 1.810(8) . ?
S3A C23 1.659(6) . ?
S3A C26A 1.816(9) . ?
S4 C23 1.788(5) . ?
S4 C24 1.80(2) . ?
S4 C24A 1.87(2) . ?
N009 C1 1.443(5) . ?
N009 C7 1.424(5) . ?
N009 C13 1.413(5) . ?
C1 C2 1.377(6) . ?
C1 C6 1.380(6) . ?
C2 H2 0.9300 . ?
C2 C3 1.385(6) . ?
C3 H3 0.9300 . ?
C3 C4 1.394(6) . ?
C4 C5 1.359(6) . ?
C4 C19 1.502(6) . ?
C5 H5 0.9300 . ?
C5 C6 1.375(6) . ?
C6 H6 0.9300 . ?
C7 C8 1.390(6) . ?
C7 C12 1.377(6) . ?
C8 H8 0.9300 . ?
C8 C9 1.374(6) . ?
C9 H9 0.9300 . ?
C9 C10 1.351(8) . ?
C10 H10 0.9300 . ?
C10 C11 1.362(8) . ?
C11 H11 0.9300 . ?
C11 C12 1.388(7) . ?
C12 H12 0.9300 . ?
C13 C14 1.384(6) . ?
C13 C18 1.394(6) . ?
C14 H14 0.9300 . ?
C14 C15 1.377(6) . ?
C15 H15 0.9300 . ?
C15 C16 1.376(6) . ?
C16 C17 1.373(7) . ?
C16 C23 1.507(6) . ?
C17 H17 0.9300 . ?
C17 C18 1.373(6) . ?
C18 H18 0.9300 . ?
C19 H19 0.9800 . ?
C20 H20A 0.9700 . ?
C20 H20B 0.9700 . ?
C20 C21 1.459(8) . ?
C21 H21A 0.9700 . ?
C21 H21B 0.9700 . ?
C21 C22 1.494(8) . ?
C22 H22A 0.9700 . ?
C22 H22B 0.9700 . ?
C22 H22C 0.9700 . ?
C22 H22D 0.9700 . ?
C23 H23 0.9800 . ?
C23 H23A 0.9800 . ?
C24 H24A 0.9700 . ?
C24 H24B 0.9700 . ?
C24 C25A 1.58(2) . ?
C24A H24C 0.9700 . ?
C24A H24D 0.9700 . ?
C24A C25 1.59(2) . ?
C25 H25C 0.9700 . ?
C25 H25D 0.9700 . ?
C25 C26 1.475(14) . ?
C25A H25A 0.9700 . ?
C25A H25B 0.9700 . ?
C25A C26A 1.486(13) . ?
C26 H26C 0.9700 . ?
C26 H26D 0.9700 . ?
C26A H26A 0.9700 . ?
C26A H26B 0.9700 . ?

loop_
_geom_torsion_atom_site_label_1
_geom_torsion_atom_site_label_2
_geom_torsion_atom_site_label_3
_geom_torsion_atom_site_label_4
_geom_torsion
_geom_torsion_site_symmetry_1
_geom_torsion_site_symmetry_2
_geom_torsion_site_symmetry_3
_geom_torsion_site_symmetry_4
_geom_torsion_publ_flag
Cu1 S1 C19 S2 -151.0(4) . . . . ?
Cu1 S1 C19 C4 15.6(10) . . . . ?
Cu1 S1 C22 C21 159.0(5) . . . . ?
Cu1 S1A C19 S2 172.43(18) . . . . ?
Cu1 S1A C19 C4 -66.0(3) . . . . ?
Cu1 S1A C22 C21 -171.9(4) . . . . ?
Cu1 S3 C23 S4 -147.7(3) 1_455 . . . ?
Cu1 S3 C23 C16 77.2(4) 1_455 . . . ?
Cu1 S3 C26 C25 160.6(9) 1_455 . . . ?
Cu1 S3A C23 S4 155.8(2) 1_455 . . . ?
Cu1 S3A C23 C16 -76.5(4) 1_455 . . . ?
Cu1 S3A C26A C25A -167.3(8) 1_455 . . . ?
S2 C20 C21 C22 -64.3(8) . . . . ?
S4 C24 C25A C26A -66.5(15) . . . . ?
S4 C24A C25 C26 74.8(17) . . . . ?
N009 C1 C2 C3 -178.7(4) . . . . ?
N009 C1 C6 C5 178.4(4) . . . . ?
N009 C7 C8 C9 177.0(4) . . . . ?
N009 C7 C12 C11 -178.7(4) . . . . ?
N009 C13 C14 C15 178.1(4) . . . . ?
N009 C13 C18 C17 -179.6(4) . . . . ?
C1 N009 C7 C8 -25.0(6) . . . . ?
C1 N009 C7 C12 152.6(4) . . . . ?
C1 N009 C13 C14 155.4(4) . . . . ?
C1 N009 C13 C18 -22.5(6) . . . . ?
C1 C2 C3 C4 -0.4(6) . . . . ?
C2 C1 C6 C5 -0.8(6) . . . . ?
C2 C3 C4 C5 0.6(6) . . . . ?
C2 C3 C4 C19 179.1(4) . . . . ?
C3 C4 C5 C6 -0.9(6) . . . . ?
C3 C4 C19 S1 -114.6(7) . . . . ?
C3 C4 C19 S1A -69.7(4) . . . . ?
C3 C4 C19 S2 53.8(5) . . . . ?
C4 C5 C6 C1 1.0(7) . . . . ?
C5 C4 C19 S1 63.8(7) . . . . ?
C5 C4 C19 S1A 108.8(4) . . . . ?
C5 C4 C19 S2 -127.7(4) . . . . ?
C6 C1 C2 C3 0.5(6) . . . . ?
C7 N009 C1 C2 -70.0(5) . . . . ?
C7 N009 C1 C6 110.9(4) . . . . ?
C7 N009 C13 C14 -32.4(6) . . . . ?
C7 N009 C13 C18 149.7(4) . . . . ?
C7 C8 C9 C10 2.0(8) . . . . ?
C8 C7 C12 C11 -1.1(7) . . . . ?
C8 C9 C10 C11 -1.5(8) . . . . ?
C9 C10 C11 C12 -0.3(8) . . . . ?
C10 C11 C12 C7 1.6(7) . . . . ?
C12 C7 C8 C9 -0.7(7) . . . . ?
C13 N009 C1 C2 102.8(5) . . . . ?
C13 N009 C1 C6 -76.4(5) . . . . ?
C13 N009 C7 C8 162.8(4) . . . . ?
C13 N009 C7 C12 -19.6(7) . . . . ?
C13 C14 C15 C16 1.6(7) . . . . ?
C14 C13 C18 C17 2.4(7) . . . . ?
C14 C15 C16 C17 2.3(7) . . . . ?
C14 C15 C16 C23 -179.5(5) . . . . ?
C15 C16 C17 C18 -3.8(7) . . . . ?
C15 C16 C23 S3 45.6(6) . . . . ?
C15 C16 C23 S3A 131.9(5) . . . . ?
C15 C16 C23 S4 -96.3(5) . . . . ?
C16 C17 C18 C13 1.5(8) . . . . ?
C17 C16 C23 S3 -136.2(4) . . . . ?
C17 C16 C23 S3A -49.9(6) . . . . ?
C17 C16 C23 S4 81.8(6) . . . . ?
C18 C13 C14 C15 -3.9(7) . . . . ?
C19 S1 C22 C21 21.3(10) . . . . ?
C19 S1A C22 C21 -58.8(5) . . . . ?
C19 S2 C20 C21 57.9(6) . . . . ?
C19 C4 C5 C6 -179.3(4) . . . . ?
C20 S2 C19 S1 -12.1(7) . . . . ?
C20 S2 C19 S1A -59.5(3) . . . . ?
C20 S2 C19 C4 179.7(4) . . . . ?
C20 C21 C22 S1 20.2(9) . . . . ?
C20 C21 C22 S1A 64.4(7) . . . . ?
C22 S1 C19 S2 -20.7(9) . . . . ?
C22 S1 C19 C4 145.8(5) . . . . ?
C22 S1A C19 S2 60.4(3) . . . . ?
C22 S1A C19 C4 -178.0(4) . . . . ?
C23 S3 C26 C25 51.5(10) . . . . ?
C23 S3A C26A C25A -57.6(9) . . . . ?
C23 S4 C24 C25A 56.9(13) . . . . ?
C23 S4 C24A C25 -55.8(15) . . . . ?
C23 C16 C17 C18 178.0(5) . . . . ?
C24 S4 C23 S3A -57.6(10) . . . . ?
C24 S4 C23 C16 172.5(10) . . . . ?
C24 C25A C26A S3A 66.8(14) . . . . ?
C24A S4 C23 S3 48.5(11) . . . . ?
C24A S4 C23 C16 -174.9(11) . . . . ?
C24A C25 C26 S3 -72.1(14) . . . . ?
C26 S3 C23 S4 -44.9(5) . . . . ?
C26 S3 C23 C16 -180.0(5) . . . . ?
C26A S3A C23 S4 54.5(5) . . . . ?
C26A S3A C23 C16 -177.8(4) . . . . ?
